data_1567929
loop_
_publ_author_name
'Kynman, Amy E.'
'Elghanayan, Luca'
'Desnoyer, Addison'
'Yang, Yan'
'Severy, Laurent'
'Di Giuseppe, Andrea'
'Tilley, T. Don'
'Maron, Laurent'
'Arnold, Polly Louise'

_publ_section_title
;
 Controlled monodefluorination and alkylation of C(sp3)-F Bonds by
 Lanthanide Photocatalysts: Importance of Metal -- Ligand Cooperativity
;
_journal_name_full 'Chemical Science'
_journal_paper_doi 10.1039/D2SC04192H
_journal_year 2022
_chemical_formula_moiety '2(C22 H34 Cl La O)'
_chemical_formula_sum 'C44 H68 Cl2 La2 O2'
_chemical_formula_weight 977.70
_chemical_name_systematic 3-La
_space_group_crystal_system monoclinic
_space_group_IT_number 14
_space_group_name_Hall '-P 2yn'
_space_group_name_H-M_alt 'P 1 21/n 1'
_atom_sites_solution_hydrogens geom
_atom_sites_solution_primary dual
_audit_creation_date 2021-12-08
_audit_creation_method
;
Olex2 1.3
(compiled 2020.11.12 svn.r5f609507 for OlexSys, GUI svn.r6408)
;
_audit_update_record
;
2022-01-04 deposited with the CCDC.	2022-11-07 downloaded from the CCDC.
;
_cell_angle_alpha 90
_cell_angle_beta 91.155(3)
_cell_angle_gamma 90
_cell_formula_units_Z 2
_cell_length_a 11.3760(4)
_cell_length_b 15.3980(7)
_cell_length_c 12.4103(4)
_cell_measurement_reflns_used 12724
_cell_measurement_temperature 99.99(14)
_cell_measurement_theta_max 74.0010
_cell_measurement_theta_min 4.5510
_cell_volume 2173.44(14)
_computing_cell_refinement 'CrysAlisPro 1.171.41.104a (Rigaku OD, 2021)'
_computing_data_collection 'CrysAlisPro 1.171.41.104a (Rigaku OD, 2021)'
_computing_data_reduction 'CrysAlisPro 1.171.41.104a (Rigaku OD, 2021)'
_computing_molecular_graphics 'Olex2 1.3 (Dolomanov et al., 2009)'
_computing_publication_material 'Olex2 1.3 (Dolomanov et al., 2009)'
_computing_structure_refinement 'SHELXL 2018/3 (Sheldrick, 2015)'
_computing_structure_solution 'SHELXT 2018/2 (Sheldrick, 2018)'
_diffrn_ambient_environment N~2~
_diffrn_ambient_temperature 99.99(14)
_diffrn_detector 'Hybrid Pixel Array Detector'
_diffrn_detector_area_resol_mean 10.0000
_diffrn_detector_type HyPix
_diffrn_measured_fraction_theta_full 1.000
_diffrn_measured_fraction_theta_max 1.000
_diffrn_measurement_details
;
List of Runs (angles in degrees, time in seconds):

  # Type    Start    End  Width  t~exp~   \w     \q     \k     \f   Frames
#--------------------------------------------------------------------------
  1  \w   -119.00 -28.00   0.50    3.05    --  -47.70 -70.00 -99.00  182
  2  \w    -68.00  25.00   0.50    3.05    --  -47.70  70.00  31.00  186
  3  \w    -24.00  68.00   0.50    3.05    --   47.70 -70.00 -99.00  184
  4  \w     28.00 120.00   0.50    3.05    --   47.70  70.00  31.00  184
  5  \w    -88.00 -13.00   0.50   10.00    --  -86.25  70.00  31.00  150
  6  \w   -159.00 -66.00   0.50   10.00    --  -86.25 -70.00 -99.00  186
  7  \w     88.00 178.00   0.50   10.00    --  107.75  70.00  31.00  180
  8  \w     35.00  90.00   0.50   10.00    --  107.75 -70.00 -99.00  110
  9  \w   -119.00 -82.00   0.50    3.05    --  -47.70 -57.00 -30.00   74
 10  \w    -63.00  25.00   0.50    3.05    --  -47.70  57.00-180.00  176
 11  \w   -119.00 -82.00   0.50    3.05    --  -47.70 -57.00 -60.00   74
 12  \w    -27.00  24.00   0.50    3.05    --   47.70 -19.00 -30.00  102
 13  \w     34.00  95.00   0.50    3.05    --   47.70-125.00 -90.00  122
 14  \w    -27.00  24.00   0.50    3.05    --   47.70 -19.00-180.00  102
 15  \w   -159.00-101.00   0.50   10.00    --  -86.25 -77.00 -30.00  116
 16  \w     35.00 106.00   0.50   10.00    --  107.75 -94.00   0.00  142
 17  \w     35.00  73.00   0.50   10.00    --  107.75 -61.00-180.00   76
 18  \w    101.00 178.00   0.50   10.00    --  107.75  77.00 -60.00  154
 19  \w     35.00 108.00   0.50   10.00    --  107.75-110.00  89.86  146
 20  \w     35.00 106.00   0.50   10.00    --  107.75 -94.00 -30.00  142
 21  \w     35.00 106.00   0.50   10.00    --  107.75 -97.00 -66.63  142
 22  \w     95.00 178.00   0.50   10.00    --  107.75  30.00-120.00  166
 23  \w     95.00 178.00   0.50   10.00    --  107.75 125.00  60.00  166
 24  \w     95.00 178.00   0.50   10.00    --  107.75  45.00   0.00  166
 25  \w     95.00 178.00   0.50   10.00    --  107.75 125.00  90.00  166
 26  \w     35.00 106.00   0.50   10.00    --  107.75 -94.00  30.00  142
 27  \w    101.00 178.00   0.50   10.00    --  107.75  77.00 -90.00  154
 28  \w     94.00 115.50   0.50   10.00    --  107.75  15.00-180.00   43
 29  \w     35.00  71.00   0.50   10.00    --  107.75-100.00 120.18   72
 30  \w     81.00 106.00   0.50   10.00    --  107.75-100.00 120.18   50
 31  \w     36.00  63.00   0.50   10.00    --  107.75 -94.00-150.00   54
 32  \w     65.00  91.00   0.50   10.00    --  107.75 -94.00-150.00   52
 33  \w     69.00 101.00   0.50   10.00    --  107.75-125.00 -30.00   64
 34  \w     43.00  72.00   0.50   10.00    --  107.75 -61.00-150.00   58
 35  \w     36.00  95.00   0.50   10.00    --  107.75-125.00  90.00  118
 36  \w     42.00  68.00   0.50   10.00    --  107.75 -61.00  90.00   52
 37  \w     56.00 106.00   0.50   10.00    --  107.75 -94.00-180.00  100
 38  \w     97.00 178.00   0.50   10.00    --  107.75  15.00 -90.00  162
 39  \w     99.00 145.00   0.50   10.00    --  107.75 125.00 120.00   92
 40  \w     38.00  64.00   0.50   10.00    --  107.75 -94.00-120.00   52
 41  \w     79.00 105.00   0.50   10.00    --  107.75 -94.00-120.00   52
 42  \w     96.00 167.00   0.50   10.00    --  107.75  15.00 -30.00  142
 43  \w     45.00 105.00   0.50   10.00    --  107.75 -94.00 150.00  120
 44  \w     40.00  72.00   0.50   10.00    --  107.75 -61.00-120.00   64
 45  \w     36.00  73.00   0.50   10.00    --  107.75 -61.00 150.00   74
 46  \w     75.00 107.00   0.50   10.00    --  107.75-105.00-106.36   64
 47  \w    123.00 149.00   0.50   10.00    --  107.75  77.00-180.00   52
 48  \w     61.00  87.00   0.50   10.00    --  107.75-125.00  30.00   52
 49  \w     36.00  72.00   0.50   10.00    --  107.75 -61.00  60.00   72
;
_diffrn_measurement_device 'four-circle diffractometer'
_diffrn_measurement_device_type 'XtaLAB Synergy, Dualflex, HyPix'
_diffrn_measurement_method '\w scans'
_diffrn_orient_matrix_type 'CrysAlisPro convention (1999,Acta A55,543-557)'
_diffrn_orient_matrix_UB_11 -0.0988245000
_diffrn_orient_matrix_UB_12 0.0660080000
_diffrn_orient_matrix_UB_13 0.0212235000
_diffrn_orient_matrix_UB_21 -0.0779717000
_diffrn_orient_matrix_UB_22 -0.0445631000
_diffrn_orient_matrix_UB_23 -0.0865879000
_diffrn_orient_matrix_UB_31 -0.0499449000
_diffrn_orient_matrix_UB_32 -0.0606889000
_diffrn_orient_matrix_UB_33 0.0863043000
_diffrn_radiation_monochromator mirror
_diffrn_radiation_probe x-ray
_diffrn_radiation_type 'Cu K\a'
_diffrn_radiation_wavelength 1.54184
_diffrn_reflns_av_R_equivalents 0.1585
_diffrn_reflns_av_unetI/netI 0.0559
_diffrn_reflns_Laue_measured_fraction_full 1.000
_diffrn_reflns_Laue_measured_fraction_max 1.000
_diffrn_reflns_limit_h_max 14
_diffrn_reflns_limit_h_min -14
_diffrn_reflns_limit_k_max 18
_diffrn_reflns_limit_k_min -19
_diffrn_reflns_limit_l_max 15
_diffrn_reflns_limit_l_min -15
_diffrn_reflns_number 40521
_diffrn_reflns_point_group_measured_fraction_full 1.000
_diffrn_reflns_point_group_measured_fraction_max 1.000
_diffrn_reflns_theta_full 67.684
_diffrn_reflns_theta_max 74.498
_diffrn_reflns_theta_min 4.577
_diffrn_source 'micro-focus sealed X-ray tube'
_diffrn_source_type 'PhotonJet (Cu) X-ray Source'
_exptl_absorpt_coefficient_mu 16.351
_exptl_absorpt_correction_T_max 0.892
_exptl_absorpt_correction_T_min 0.745
_exptl_absorpt_correction_type analytical
_exptl_absorpt_process_details
;
CrysAlisPro 1.171.41.104a (Rigaku Oxford Diffraction, 2021)
Analytical numeric absorption correction using a multifaceted crystal
model based on expressions derived by R.C. Clark & J.S. Reid.
(Clark, R. C. & Reid, J. S. (1995). Acta Cryst. A51, 887-897)
Empirical absorption correction using spherical harmonics,
implemented in SCALE3 ABSPACK scaling algorithm.
;
_exptl_crystal_colour 'clear colourless'
_exptl_crystal_colour_lustre clear
_exptl_crystal_colour_primary colourless
_exptl_crystal_density_diffrn 1.494
_exptl_crystal_description block
_exptl_crystal_F_000 992
_exptl_crystal_size_max 0.104
_exptl_crystal_size_mid 0.07
_exptl_crystal_size_min 0.031
_refine_diff_density_max 1.057
_refine_diff_density_min -1.551
_refine_diff_density_rms 0.138
_refine_ls_extinction_method none
_refine_ls_goodness_of_fit_ref 1.136
_refine_ls_hydrogen_treatment constr
_refine_ls_matrix_type full
_refine_ls_number_parameters 234
_refine_ls_number_reflns 4453
_refine_ls_number_restraints 0
_refine_ls_restrained_S_all 1.136
_refine_ls_R_factor_all 0.0712
_refine_ls_R_factor_gt 0.0558
_refine_ls_shift/su_max 0.000
_refine_ls_shift/su_mean 0.000
_refine_ls_structure_factor_coef Fsqd
_refine_ls_weighting_details 'w=1/[\s^2^(Fo^2^)+(0.0706P)^2^+2.8834P] where P=(Fo^2^+2Fc^2^)/3'
_refine_ls_weighting_scheme calc
_refine_ls_wR_factor_gt 0.1345
_refine_ls_wR_factor_ref 0.1422
_reflns_Friedel_coverage 0.000
_reflns_number_gt 3661
_reflns_number_total 4453
_reflns_threshold_expression 'I > 2\s(I)'
_cod_data_source_file d2sc04192h1.cif
_cod_data_source_block pla21044_refinalized
_cod_database_code 1567929
_shelx_shelxl_version_number 2018/3
_chemical_oxdiff_formula 'La C25 H25 Cl'
_shelx_space_group_comment
;
The symmetry employed for this shelxl refinement is uniquely defined
by the following loop, which should always be used as a source of
symmetry information in preference to the above space-group names.
They are only intended as comments.
;
_shelx_estimated_absorpt_t_max 0.631
_shelx_estimated_absorpt_t_min 0.281
_reflns_odcompleteness_completeness 100.00
_reflns_odcompleteness_iscentric 1
_reflns_odcompleteness_theta 74.33
_olex2_refinement_description
;
1. Fixed Uiso
 At 1.2 times of:
  All C(H) groups, All C(H,H) groups
 At 1.5 times of:
  All C(H,H,H) groups
2.a Secondary CH2 refined with riding coordinates:
 C19(H19A,H19B), C20(H20A,H20B), C22(H22A,H22B), C21(H21A,H21B)
2.b Aromatic/amide H refined with riding coordinates:
 C10(H10), C1(H1)
2.c Idealised Me refined as rotating group:
 C8(H8A,H8B,H8C), C17(H17A,H17B,H17C), C9(H9A,H9B,H9C), C16(H16A,H16B,H16C),
 C6(H6A,H6B,H6C), C18(H18A,H18B,H18C), C15(H15A,H15B,H15C), C7(H7A,H7B,H7C)
;
_olex2_submission_special_instructions 'No special instructions were received'
_oxdiff_exptl_absorpt_empirical_details
;
Empirical correction (ABSPACK) includes:
- Absorption correction using spherical harmonics
- Frame scaling
;
_oxdiff_exptl_absorpt_empirical_full_max 2.894
_oxdiff_exptl_absorpt_empirical_full_min 0.184

loop_
_space_group_symop_operation_xyz
'x, y, z'
'-x+1/2, y+1/2, -z+1/2'
'-x, -y, -z'
'x-1/2, -y-1/2, z-1/2'

loop_
_atom_site_label
_atom_site_type_symbol
_atom_site_fract_x
_atom_site_fract_y
_atom_site_fract_z
_atom_site_U_iso_or_equiv
_atom_site_adp_type
_atom_site_occupancy
_atom_site_site_symmetry_order
_atom_site_calc_flag
_atom_site_refinement_flags_posn
_atom_site_refinement_flags_adp
_atom_site_refinement_flags_occupancy
_atom_site_disorder_assembly
_atom_site_disorder_group
La1 La 0.43878(3) 0.37575(2) 0.39659(2) 0.03401(14) Uani 1 1 d . . . . .
Cl1 Cl 0.45045(12) 0.56103(11) 0.39486(10) 0.0389(3) Uani 1 1 d . . . . .
O1 O 0.4176(4) 0.2548(3) 0.5414(3) 0.0452(11) Uani 1 1 d . . . . .
C4 C 0.1812(5) 0.3564(4) 0.3928(5) 0.0369(14) Uani 1 1 d . . . . .
C10 C 0.5641(5) 0.3205(5) 0.2161(5) 0.0441(16) Uani 1 1 d . . . . .
H10 H 0.515320 0.305764 0.155819 0.053 Uiso 1 1 calc R U . . .
C13 C 0.6785(5) 0.3971(4) 0.3338(5) 0.0363(14) Uani 1 1 d . . . . .
C5 C 0.2253(5) 0.2793(4) 0.3497(5) 0.0362(13) Uani 1 1 d . . . . .
C1 C 0.2778(5) 0.3000(4) 0.2507(5) 0.0395(15) Uani 1 1 d . . . . .
H1 H 0.314799 0.259840 0.204180 0.047 Uiso 1 1 calc R U . . .
C8 C 0.1002(6) 0.3609(5) 0.4876(5) 0.0471(17) Uani 1 1 d . . . . .
H8A H 0.136284 0.330442 0.549223 0.071 Uiso 1 1 calc R U . . .
H8B H 0.024974 0.333469 0.468376 0.071 Uiso 1 1 calc R U . . .
H8C H 0.086857 0.421829 0.506839 0.071 Uiso 1 1 calc R U . . .
C17 C 0.7544(6) 0.4677(5) 0.3817(5) 0.0452(16) Uani 1 1 d . . . . .
H17A H 0.744922 0.520832 0.339001 0.068 Uiso 1 1 calc R U . . .
H17B H 0.836865 0.449369 0.381523 0.068 Uiso 1 1 calc R U . . .
H17C H 0.730784 0.478837 0.455983 0.068 Uiso 1 1 calc R U . . .
C2 C 0.2660(6) 0.3908(4) 0.2322(5) 0.0419(16) Uani 1 1 d . . . . .
C14 C 0.6130(5) 0.4029(5) 0.2362(5) 0.0399(15) Uani 1 1 d . . . . .
C9 C 0.2078(6) 0.1892(5) 0.3928(5) 0.0464(16) Uani 1 1 d . . . . .
H9A H 0.273934 0.152345 0.372155 0.070 Uiso 1 1 calc R U . . .
H9B H 0.134469 0.165006 0.362879 0.070 Uiso 1 1 calc R U . . .
H9C H 0.203682 0.191319 0.471578 0.070 Uiso 1 1 calc R U . . .
C3 C 0.2043(5) 0.4255(4) 0.3205(5) 0.0371(14) Uani 1 1 d . . . . .
C16 C 0.7347(6) 0.2761(6) 0.4726(5) 0.0518(18) Uani 1 1 d . . . . .
H16A H 0.689462 0.289747 0.536758 0.078 Uiso 1 1 calc R U . . .
H16B H 0.812556 0.303128 0.478813 0.078 Uiso 1 1 calc R U . . .
H16C H 0.743566 0.212999 0.466327 0.078 Uiso 1 1 calc R U . . .
C6 C 0.2994(6) 0.4393(5) 0.1324(5) 0.0465(16) Uani 1 1 d . . . . .
H6A H 0.340542 0.492928 0.152920 0.070 Uiso 1 1 calc R U . . .
H6B H 0.228242 0.453720 0.090267 0.070 Uiso 1 1 calc R U . . .
H6C H 0.351040 0.403058 0.089062 0.070 Uiso 1 1 calc R U . . .
C12 C 0.6710(5) 0.3106(5) 0.3739(5) 0.0392(14) Uani 1 1 d . . . . .
C18 C 0.6083(6) 0.4796(5) 0.1614(5) 0.0509(18) Uani 1 1 d . . . . .
H18A H 0.566159 0.463513 0.094706 0.076 Uiso 1 1 calc R U . . .
H18B H 0.688505 0.497654 0.144527 0.076 Uiso 1 1 calc R U . . .
H18C H 0.567300 0.527727 0.196116 0.076 Uiso 1 1 calc R U . . .
C11 C 0.5987(6) 0.2627(4) 0.2999(5) 0.0406(14) Uani 1 1 d . . . . .
C15 C 0.5744(7) 0.1661(5) 0.3021(6) 0.0555(19) Uani 1 1 d . . . . .
H15A H 0.622752 0.138883 0.359010 0.083 Uiso 1 1 calc R U . . .
H15B H 0.593685 0.140589 0.232320 0.083 Uiso 1 1 calc R U . . .
H15C H 0.491091 0.156240 0.316512 0.083 Uiso 1 1 calc R U . . .
C7 C 0.1584(6) 0.5169(4) 0.3248(5) 0.0447(16) Uani 1 1 d . . . . .
H7A H 0.111921 0.524443 0.389728 0.067 Uiso 1 1 calc R U . . .
H7B H 0.108776 0.528244 0.260836 0.067 Uiso 1 1 calc R U . . .
H7C H 0.224572 0.557685 0.326474 0.067 Uiso 1 1 calc R U . . .
C19 C 0.3565(6) 0.2770(6) 0.6391(5) 0.0544(19) Uani 1 1 d . . . . .
H19A H 0.274700 0.255162 0.636085 0.065 Uiso 1 1 calc R U . . .
H19B H 0.354997 0.340752 0.649642 0.065 Uiso 1 1 calc R U . . .
C20 C 0.4253(7) 0.2339(7) 0.7275(6) 0.073(3) Uani 1 1 d . . . . .
H20A H 0.378453 0.227849 0.793485 0.088 Uiso 1 1 calc R U . . .
H20B H 0.498770 0.265774 0.744943 0.088 Uiso 1 1 calc R U . . .
C22 C 0.4716(7) 0.1687(6) 0.5609(6) 0.061(2) Uani 1 1 d . . . . .
H22A H 0.557003 0.170750 0.547381 0.073 Uiso 1 1 calc R U . . .
H22B H 0.435159 0.124583 0.512818 0.073 Uiso 1 1 calc R U . . .
C21 C 0.4500(7) 0.1468(7) 0.6771(7) 0.075(3) Uani 1 1 d . . . . .
H21A H 0.520084 0.119213 0.711127 0.090 Uiso 1 1 calc R U . . .
H21B H 0.381907 0.107242 0.683636 0.090 Uiso 1 1 calc R U . . .

loop_
_atom_site_aniso_label
_atom_site_aniso_U_11
_atom_site_aniso_U_22
_atom_site_aniso_U_33
_atom_site_aniso_U_23
_atom_site_aniso_U_13
_atom_site_aniso_U_12
La1 0.0332(2) 0.0415(2) 0.02726(19) -0.00217(14) 0.00020(13) 0.00028(15)
Cl1 0.0391(7) 0.0479(9) 0.0296(7) -0.0013(6) -0.0020(5) -0.0020(6)
O1 0.042(2) 0.057(3) 0.037(2) 0.005(2) -0.0008(18) 0.000(2)
C4 0.032(3) 0.042(4) 0.036(3) -0.001(3) -0.005(2) 0.006(3)
C10 0.039(3) 0.063(5) 0.031(3) -0.004(3) 0.001(2) 0.004(3)
C13 0.037(3) 0.045(4) 0.027(3) 0.000(2) 0.005(2) 0.000(3)
C5 0.039(3) 0.033(3) 0.037(3) 0.000(3) -0.009(2) -0.005(3)
C1 0.041(3) 0.044(4) 0.033(3) -0.009(3) -0.006(2) -0.001(3)
C8 0.039(3) 0.061(5) 0.042(4) 0.000(3) 0.004(3) 0.000(3)
C17 0.035(3) 0.061(5) 0.040(3) -0.003(3) 0.002(3) -0.006(3)
C2 0.044(4) 0.046(5) 0.035(3) 0.001(3) -0.007(3) -0.001(3)
C14 0.032(3) 0.054(4) 0.034(3) -0.004(3) 0.002(2) 0.000(3)
C9 0.043(3) 0.049(4) 0.047(4) 0.003(3) -0.006(3) -0.004(3)
C3 0.032(3) 0.043(4) 0.036(3) -0.001(3) -0.008(2) 0.000(3)
C16 0.038(3) 0.073(5) 0.044(4) 0.006(3) 0.002(3) 0.006(3)
C6 0.049(4) 0.058(5) 0.032(3) -0.003(3) -0.005(3) 0.001(3)
C12 0.032(3) 0.051(4) 0.035(3) -0.002(3) 0.004(2) 0.005(3)
C18 0.049(4) 0.069(5) 0.036(3) 0.009(3) 0.006(3) 0.000(4)
C11 0.040(3) 0.044(4) 0.038(3) -0.006(3) 0.005(2) 0.002(3)
C15 0.064(5) 0.055(5) 0.048(4) -0.013(4) 0.009(3) -0.004(4)
C7 0.041(4) 0.048(4) 0.045(4) 0.001(3) -0.007(3) 0.003(3)
C19 0.044(4) 0.070(5) 0.049(4) -0.004(4) 0.005(3) -0.009(4)
C20 0.047(4) 0.134(9) 0.038(4) 0.016(5) 0.003(3) -0.012(5)
C22 0.053(4) 0.073(6) 0.057(4) 0.020(4) 0.008(3) 0.002(4)
C21 0.043(4) 0.116(8) 0.067(5) 0.046(6) -0.001(4) 0.004(5)

loop_
_atom_type_symbol
_atom_type_description
_atom_type_scat_dispersion_real
_atom_type_scat_dispersion_imag
_atom_type_scat_source
C C 0.0181 0.0091 'International Tables Vol C Tables 4.2.6.8 and 6.1.1.4'
H H 0.0000 0.0000 'International Tables Vol C Tables 4.2.6.8 and 6.1.1.4'
Cl Cl 0.3639 0.7018 'International Tables Vol C Tables 4.2.6.8 and 6.1.1.4'
La La -1.4094 9.0376 'International Tables Vol C Tables 4.2.6.8 and 6.1.1.4'
O O 0.0492 0.0322 'International Tables Vol C Tables 4.2.6.8 and 6.1.1.4'

loop_
_exptl_crystal_face_index_h
_exptl_crystal_face_index_k
_exptl_crystal_face_index_l
_exptl_crystal_face_perp_dist
-2 -9 -2 0.0681
2 4 -7 0.0295
-2 -4 7 0.0295
-7 3 1 0.0157
7 -3 -1 0.0157
3 -2 -7 0.0365
-1 9 4 0.0212
-6 1 -5 0.0313

loop_
_geom_angle_atom_site_label_1
_geom_angle_atom_site_label_2
_geom_angle_atom_site_label_3
_geom_angle
_geom_angle_site_symmetry_1
_geom_angle_site_symmetry_3
_geom_angle_publ_flag
Cl1 La1 C4 98.46(13) . . ?
Cl1 La1 C13 80.72(14) . . ?
Cl1 La1 C5 123.35(13) . . ?
Cl1 La1 C14 79.41(15) . . ?
Cl1 La1 C3 77.13(14) . . ?
O1 La1 Cl1 136.46(10) . . ?
O1 La1 C4 80.38(16) . . ?
O1 La1 C10 112.88(18) . . ?
O1 La1 C13 111.79(16) . . ?
O1 La1 C5 71.52(15) . . ?
O1 La1 C1 94.58(17) . . ?
O1 La1 C2 119.11(17) . . ?
O1 La1 C14 131.18(17) . . ?
O1 La1 C3 108.37(16) . . ?
O1 La1 C12 85.12(16) . . ?
O1 La1 C11 85.47(17) . . ?
C10 La1 Cl1 105.79(16) . . ?
C10 La1 C4 118.50(18) . . ?
C10 La1 C13 47.04(18) . . ?
C10 La1 C5 96.96(19) . . ?
C10 La1 C2 78.76(19) . . ?
C10 La1 C14 28.7(2) . . ?
C10 La1 C3 107.28(17) . . ?
C10 La1 C12 47.73(17) . . ?
C13 La1 C4 163.30(17) . . ?
C13 La1 C5 143.30(17) . . ?
C13 La1 C3 138.61(17) . . ?
C5 La1 C4 27.72(18) . . ?
C5 La1 C3 46.47(18) . . ?
C1 La1 Cl1 116.15(14) . . ?
C1 La1 C4 46.43(18) . . ?
C1 La1 C10 72.22(19) . . ?
C1 La1 C13 118.96(18) . . ?
C1 La1 C5 28.64(17) . . ?
C1 La1 C2 29.34(18) . . ?
C1 La1 C14 93.67(18) . . ?
C1 La1 C3 47.03(19) . . ?
C1 La1 C12 112.64(18) . . ?
C1 La1 C11 83.47(19) . . ?
C2 La1 Cl1 86.82(14) . . ?
C2 La1 C4 46.88(19) . . ?
C2 La1 C13 116.56(18) . . ?
C2 La1 C5 47.59(18) . . ?
C2 La1 C14 88.11(19) . . ?
C2 La1 C3 28.61(18) . . ?
C2 La1 C12 126.40(18) . . ?
C14 La1 C4 134.83(17) . . ?
C14 La1 C13 28.49(16) . . ?
C14 La1 C5 121.58(17) . . ?
C14 La1 C3 112.18(18) . . ?
C3 La1 C4 28.04(18) . . ?
C12 La1 Cl1 107.95(15) . . ?
C12 La1 C4 152.67(19) . . ?
C12 La1 C13 28.89(18) . . ?
C12 La1 C5 125.15(19) . . ?
C12 La1 C14 47.67(18) . . ?
C12 La1 C3 154.99(17) . . ?
C11 La1 Cl1 125.88(14) . . ?
C11 La1 C4 125.75(18) . . ?
C11 La1 C10 29.25(19) . . ?
C11 La1 C13 47.71(18) . . ?
C11 La1 C5 98.29(18) . . ?
C11 La1 C2 100.97(19) . . ?
C11 La1 C14 48.0(2) . . ?
C11 La1 C3 128.45(18) . . ?
C11 La1 C12 29.22(18) . . ?
La1 Cl1 La1 109.54(5) . 3_666 ?
C19 O1 La1 117.4(4) . . ?
C19 O1 C22 106.2(5) . . ?
C22 O1 La1 135.3(4) . . ?
C5 C4 La1 74.2(3) . . ?
C5 C4 C8 124.5(6) . . ?
C5 C4 C3 108.7(6) . . ?
C8 C4 La1 127.2(4) . . ?
C3 C4 La1 74.8(3) . . ?
C3 C4 C8 125.6(6) . . ?
La1 C10 H10 113.8 . . ?
C14 C10 La1 77.9(4) . . ?
C14 C10 H10 125.3 . . ?
C14 C10 C11 109.5(6) . . ?
C11 C10 La1 75.2(3) . . ?
C11 C10 H10 125.3 . . ?
C17 C13 La1 121.1(4) . . ?
C14 C13 La1 75.6(4) . . ?
C14 C13 C17 125.7(6) . . ?
C14 C13 C12 108.9(6) . . ?
C12 C13 La1 74.6(3) . . ?
C12 C13 C17 125.1(5) . . ?
C4 C5 La1 78.1(4) . . ?
C4 C5 C1 107.6(6) . . ?
C4 C5 C9 126.6(6) . . ?
C1 C5 La1 72.1(3) . . ?
C1 C5 C9 125.4(6) . . ?
C9 C5 La1 121.2(4) . . ?
La1 C1 H1 111.8 . . ?
C5 C1 La1 79.3(3) . . ?
C5 C1 H1 125.6 . . ?
C5 C1 C2 108.8(6) . . ?
C2 C1 La1 75.7(3) . . ?
C2 C1 H1 125.6 . . ?
C4 C8 H8A 109.5 . . ?
C4 C8 H8B 109.5 . . ?
C4 C8 H8C 109.5 . . ?
H8A C8 H8B 109.5 . . ?
H8A C8 H8C 109.5 . . ?
H8B C8 H8C 109.5 . . ?
C13 C17 H17A 109.5 . . ?
C13 C17 H17B 109.5 . . ?
C13 C17 H17C 109.5 . . ?
H17A C17 H17B 109.5 . . ?
H17A C17 H17C 109.5 . . ?
H17B C17 H17C 109.5 . . ?
C1 C2 La1 74.9(3) . . ?
C1 C2 C6 126.8(6) . . ?
C3 C2 La1 79.6(3) . . ?
C3 C2 C1 107.0(6) . . ?
C3 C2 C6 125.9(6) . . ?
C6 C2 La1 117.0(4) . . ?
C10 C14 La1 73.4(3) . . ?
C10 C14 C13 107.2(6) . . ?
C10 C14 C18 126.2(6) . . ?
C13 C14 La1 75.9(3) . . ?
C13 C14 C18 126.2(6) . . ?
C18 C14 La1 121.8(4) . . ?
C5 C9 H9A 109.5 . . ?
C5 C9 H9B 109.5 . . ?
C5 C9 H9C 109.5 . . ?
H9A C9 H9B 109.5 . . ?
H9A C9 H9C 109.5 . . ?
H9B C9 H9C 109.5 . . ?
C4 C3 La1 77.2(3) . . ?
C4 C3 C7 127.6(6) . . ?
C2 C3 La1 71.8(3) . . ?
C2 C3 C4 107.9(6) . . ?
C2 C3 C7 123.9(6) . . ?
C7 C3 La1 123.5(4) . . ?
H16A C16 H16B 109.5 . . ?
H16A C16 H16C 109.5 . . ?
H16B C16 H16C 109.5 . . ?
C12 C16 H16A 109.5 . . ?
C12 C16 H16B 109.5 . . ?
C12 C16 H16C 109.5 . . ?
C2 C6 H6A 109.5 . . ?
C2 C6 H6B 109.5 . . ?
C2 C6 H6C 109.5 . . ?
H6A C6 H6B 109.5 . . ?
H6A C6 H6C 109.5 . . ?
H6B C6 H6C 109.5 . . ?
C13 C12 La1 76.5(3) . . ?
C13 C12 C16 125.6(6) . . ?
C16 C12 La1 118.4(4) . . ?
C11 C12 La1 73.8(3) . . ?
C11 C12 C13 107.3(5) . . ?
C11 C12 C16 127.1(7) . . ?
C14 C18 H18A 109.5 . . ?
C14 C18 H18B 109.5 . . ?
C14 C18 H18C 109.5 . . ?
H18A C18 H18B 109.5 . . ?
H18A C18 H18C 109.5 . . ?
H18B C18 H18C 109.5 . . ?
C10 C11 La1 75.6(4) . . ?
C10 C11 C12 107.2(6) . . ?
C10 C11 C15 125.6(6) . . ?
C12 C11 La1 76.9(3) . . ?
C12 C11 C15 126.9(6) . . ?
C15 C11 La1 118.8(4) . . ?
C11 C15 H15A 109.5 . . ?
C11 C15 H15B 109.5 . . ?
C11 C15 H15C 109.5 . . ?
H15A C15 H15B 109.5 . . ?
H15A C15 H15C 109.5 . . ?
H15B C15 H15C 109.5 . . ?
C3 C7 H7A 109.5 . . ?
C3 C7 H7B 109.5 . . ?
C3 C7 H7C 109.5 . . ?
H7A C7 H7B 109.5 . . ?
H7A C7 H7C 109.5 . . ?
H7B C7 H7C 109.5 . . ?
O1 C19 H19A 110.8 . . ?
O1 C19 H19B 110.8 . . ?
O1 C19 C20 104.9(6) . . ?
H19A C19 H19B 108.8 . . ?
C20 C19 H19A 110.8 . . ?
C20 C19 H19B 110.8 . . ?
C19 C20 H20A 111.6 . . ?
C19 C20 H20B 111.6 . . ?
C19 C20 C21 101.0(7) . . ?
H20A C20 H20B 109.4 . . ?
C21 C20 H20A 111.6 . . ?
C21 C20 H20B 111.6 . . ?
O1 C22 H22A 110.4 . . ?
O1 C22 H22B 110.4 . . ?
O1 C22 C21 106.4(7) . . ?
H22A C22 H22B 108.6 . . ?
C21 C22 H22A 110.4 . . ?
C21 C22 H22B 110.4 . . ?
C20 C21 H21A 111.1 . . ?
C20 C21 H21B 111.1 . . ?
C22 C21 C20 103.5(7) . . ?
C22 C21 H21A 111.1 . . ?
C22 C21 H21B 111.1 . . ?
H21A C21 H21B 109.0 . . ?

loop_
_geom_bond_atom_site_label_1
_geom_bond_atom_site_label_2
_geom_bond_distance
_geom_bond_site_symmetry_2
_geom_bond_publ_flag
La1 Cl1 2.8561(18) . ?
La1 O1 2.603(4) . ?
La1 C4 2.945(6) . ?
La1 C10 2.811(6) . ?
La1 C13 2.870(6) . ?
La1 C5 2.896(6) . ?
La1 C1 2.804(6) . ?
La1 C2 2.814(6) . ?
La1 C14 2.867(6) . ?
La1 C3 2.914(6) . ?
La1 C12 2.846(6) . ?
La1 C11 2.806(6) . ?
O1 C19 1.450(8) . ?
O1 C22 1.479(9) . ?
C4 C5 1.400(9) . ?
C4 C8 1.510(9) . ?
C4 C3 1.420(9) . ?
C10 H10 0.9500 . ?
C10 C14 1.406(10) . ?
C10 C11 1.418(9) . ?
C13 C17 1.503(9) . ?
C13 C14 1.412(8) . ?
C13 C12 1.426(9) . ?
C5 C1 1.413(9) . ?
C5 C9 1.503(9) . ?
C1 H1 0.9500 . ?
C1 C2 1.423(9) . ?
C8 H8A 0.9800 . ?
C8 H8B 0.9800 . ?
C8 H8C 0.9800 . ?
C17 H17A 0.9800 . ?
C17 H17B 0.9800 . ?
C17 H17C 0.9800 . ?
C2 C3 1.418(9) . ?
C2 C6 1.501(9) . ?
C14 C18 1.503(10) . ?
C9 H9A 0.9800 . ?
C9 H9B 0.9800 . ?
C9 H9C 0.9800 . ?
C3 C7 1.502(9) . ?
C16 H16A 0.9800 . ?
C16 H16B 0.9800 . ?
C16 H16C 0.9800 . ?
C16 C12 1.507(9) . ?
C6 H6A 0.9800 . ?
C6 H6B 0.9800 . ?
C6 H6C 0.9800 . ?
C12 C11 1.426(9) . ?
C18 H18A 0.9800 . ?
C18 H18B 0.9800 . ?
C18 H18C 0.9800 . ?
C11 C15 1.513(10) . ?
C15 H15A 0.9800 . ?
C15 H15B 0.9800 . ?
C15 H15C 0.9800 . ?
C7 H7A 0.9800 . ?
C7 H7B 0.9800 . ?
C7 H7C 0.9800 . ?
C19 H19A 0.9900 . ?
C19 H19B 0.9900 . ?
C19 C20 1.491(10) . ?
C20 H20A 0.9900 . ?
C20 H20B 0.9900 . ?
C20 C21 1.509(13) . ?
C22 H22A 0.9900 . ?
C22 H22B 0.9900 . ?
C22 C21 1.506(11) . ?
C21 H21A 0.9900 . ?
C21 H21B 0.9900 . ?

loop_
_geom_torsion_atom_site_label_1
_geom_torsion_atom_site_label_2
_geom_torsion_atom_site_label_3
_geom_torsion_atom_site_label_4
_geom_torsion
_geom_torsion_site_symmetry_1
_geom_torsion_site_symmetry_2
_geom_torsion_site_symmetry_3
_geom_torsion_site_symmetry_4
_geom_torsion_publ_flag
La1 O1 C19 C20 -139.7(5) . . . . ?
La1 O1 C22 C21 161.5(5) . . . . ?
La1 C4 C5 C1 -66.6(4) . . . . ?
La1 C4 C5 C9 120.3(6) . . . . ?
La1 C4 C3 C2 65.8(4) . . . . ?
La1 C4 C3 C7 -122.6(6) . . . . ?
La1 C10 C14 C13 69.0(4) . . . . ?
La1 C10 C14 C18 -117.7(6) . . . . ?
La1 C10 C11 C12 -71.1(4) . . . . ?
La1 C10 C11 C15 115.3(6) . . . . ?
La1 C13 C14 C10 -67.3(4) . . . . ?
La1 C13 C14 C18 119.3(6) . . . . ?
La1 C13 C12 C16 -115.5(6) . . . . ?
La1 C13 C12 C11 68.0(4) . . . . ?
La1 C5 C1 C2 -70.8(4) . . . . ?
La1 C1 C2 C3 -73.9(4) . . . . ?
La1 C1 C2 C6 112.7(6) . . . . ?
La1 C2 C3 C4 -69.5(4) . . . . ?
La1 C2 C3 C7 118.6(6) . . . . ?
La1 C12 C11 C10 70.2(4) . . . . ?
La1 C12 C11 C15 -116.4(6) . . . . ?
O1 C19 C20 C21 -42.3(7) . . . . ?
O1 C22 C21 C20 -20.2(8) . . . . ?
C4 C5 C1 La1 70.7(4) . . . . ?
C4 C5 C1 C2 0.0(7) . . . . ?
C13 C12 C11 La1 -69.9(4) . . . . ?
C13 C12 C11 C10 0.3(7) . . . . ?
C13 C12 C11 C15 173.8(6) . . . . ?
C5 C4 C3 La1 -67.0(4) . . . . ?
C5 C4 C3 C2 -1.2(7) . . . . ?
C5 C4 C3 C7 170.4(6) . . . . ?
C5 C1 C2 La1 73.2(4) . . . . ?
C5 C1 C2 C3 -0.7(7) . . . . ?
C5 C1 C2 C6 -174.1(6) . . . . ?
C1 C2 C3 La1 70.6(4) . . . . ?
C1 C2 C3 C4 1.1(7) . . . . ?
C1 C2 C3 C7 -170.8(6) . . . . ?
C8 C4 C5 La1 -124.6(6) . . . . ?
C8 C4 C5 C1 168.8(6) . . . . ?
C8 C4 C5 C9 -4.4(10) . . . . ?
C8 C4 C3 La1 125.2(6) . . . . ?
C8 C4 C3 C2 -169.0(6) . . . . ?
C8 C4 C3 C7 2.6(10) . . . . ?
C17 C13 C14 La1 -118.2(6) . . . . ?
C17 C13 C14 C10 174.5(6) . . . . ?
C17 C13 C14 C18 1.1(10) . . . . ?
C17 C13 C12 La1 117.5(6) . . . . ?
C17 C13 C12 C16 2.0(10) . . . . ?
C17 C13 C12 C11 -174.5(6) . . . . ?
C14 C10 C11 La1 71.1(4) . . . . ?
C14 C10 C11 C12 0.0(7) . . . . ?
C14 C10 C11 C15 -173.6(6) . . . . ?
C14 C13 C12 La1 -68.5(4) . . . . ?
C14 C13 C12 C16 176.0(6) . . . . ?
C14 C13 C12 C11 -0.5(7) . . . . ?
C9 C5 C1 La1 -116.0(6) . . . . ?
C9 C5 C1 C2 173.2(6) . . . . ?
C3 C4 C5 La1 67.4(4) . . . . ?
C3 C4 C5 C1 0.7(7) . . . . ?
C3 C4 C5 C9 -172.4(5) . . . . ?
C16 C12 C11 La1 113.7(6) . . . . ?
C16 C12 C11 C10 -176.2(6) . . . . ?
C16 C12 C11 C15 -2.7(10) . . . . ?
C6 C2 C3 La1 -115.9(6) . . . . ?
C6 C2 C3 C4 174.6(6) . . . . ?
C6 C2 C3 C7 2.7(10) . . . . ?
C12 C13 C14 La1 67.8(4) . . . . ?
C12 C13 C14 C10 0.5(7) . . . . ?
C12 C13 C14 C18 -172.8(6) . . . . ?
C11 C10 C14 La1 -69.3(4) . . . . ?
C11 C10 C14 C13 -0.3(7) . . . . ?
C11 C10 C14 C18 173.0(6) . . . . ?
C19 O1 C22 C21 -5.8(8) . . . . ?
C19 C20 C21 C22 37.6(8) . . . . ?
C22 O1 C19 C20 30.3(8) . . . . ?

loop_
_exptl_oxdiff_crystal_face_indexfrac_h
_exptl_oxdiff_crystal_face_indexfrac_k
_exptl_oxdiff_crystal_face_indexfrac_l
_exptl_oxdiff_crystal_face_x
_exptl_oxdiff_crystal_face_y
_exptl_oxdiff_crystal_face_z
-2.3617 -9.1502 -1.8931 -0.4108 0.7558 0.5099
2.4449 3.9788 -6.9556 -0.1266 0.2343 -0.9639
-2.4449 -3.9788 6.9556 0.1266 -0.2343 0.9639
-7.0886 2.7048 0.7112 0.8942 0.3706 0.2513
7.0886 -2.7048 -0.7112 -0.8942 -0.3706 -0.2513
3.1615 -2.3020 -7.1087 -0.6153 0.4716 -0.6317
-1.2564 8.8327 3.5141 0.7818 -0.5999 -0.1700
-5.5279 1.0773 -5.1504 0.5081 0.8290 -0.2338
